data_4337427
loop_
_publ_author_name
'Ferrer, Montserrat'
'G\'omez-Bautista, Daniel'
'Guti\'errez, Albert'
'Miranda, Jos\'e R'
'Ordu\~na-Marco, Guillermo'
'Oro, Luis A.'
'P\'erez-Torrente, Jes\'us J'
'Rossell, Oriol'
'Garc\'ia-Ordu\~na, Pilar'
'Lahoz, Fernando J.'

_publ_section_title
;
 Dinuclear Pyridine-4-thiolate-Bridged Rhodium and Iridium Complexes as
 Ditopic Building Blocks in Molecular Architecture.
;
_journal_issue 3
_journal_name_full 'Inorganic chemistry'
_journal_page_first 1699
_journal_page_last 1711
_journal_paper_doi 10.1021/ic402838y
_journal_volume 53
_journal_year 2014
_chemical_formula_moiety 'C106 H116 N4 P4 Pt2 Rh4 S4,4(C F3 O3 S),4(C H2 Cl2),7(C4 H10 O)'
_chemical_formula_sum 'C142 H194 Cl8 F12 N4 O19 P4 Pt2 Rh4 S8'
_chemical_formula_weight 3954.79
_chemical_name_systematic
;
 ?
;
_space_group_IT_number 14
_symmetry_cell_setting monoclinic
_symmetry_space_group_name_Hall '-P 2yn'
_symmetry_space_group_name_H-M 'P 1 21/n 1'
_atom_sites_solution_hydrogens geom
_atom_sites_solution_primary direct
_atom_sites_solution_secondary difmap
_audit_creation_method SHELXL-97
_cell_angle_alpha 90.00
_cell_angle_beta 90.8530(10)
_cell_angle_gamma 90.00
_cell_formula_units_Z 2
_cell_length_a 14.4510(9)
_cell_length_b 18.3763(11)
_cell_length_c 27.5849(17)
_cell_measurement_reflns_used 8937
_cell_measurement_temperature 100(2)
_cell_measurement_theta_max 26.864
_cell_measurement_theta_min 2.309
_cell_volume 7324.5(8)
_computing_cell_refinement 'SAINT+ in APEX2 (Bruker AXS,2008)'
_computing_data_collection 'SMART in APEX2 (Bruker AXS,2008)'
_computing_data_reduction 'SAINT+ in APEX2 (Bruker AXS,2008)'
_computing_molecular_graphics 'XP program, SHELXTL v6.12, Bruker2000'
_computing_publication_material 'XCIF program, PLATON(Spek, 1998)'
_computing_structure_refinement 'SHELXL-97 (Sheldrick, 2008)'
_computing_structure_solution 'SHELXS-97 (Sheldrick, 1997)'
_diffrn_ambient_temperature 100(2)
_diffrn_detector_area_resol_mean 8.26
_diffrn_measured_fraction_theta_full 0.987
_diffrn_measured_fraction_theta_max 0.987
_diffrn_measurement_device_type 'Bruker APEX CCD system'
_diffrn_measurement_method 'narrow \w frames'
_diffrn_radiation_monochromator graphite
_diffrn_radiation_source 'fine-focus sealed tube'
_diffrn_radiation_type MoK\a
_diffrn_radiation_wavelength 0.71073
_diffrn_reflns_av_R_equivalents 0.0458
_diffrn_reflns_av_sigmaI/netI 0.0669
_diffrn_reflns_limit_h_max 12
_diffrn_reflns_limit_h_min -18
_diffrn_reflns_limit_k_max 23
_diffrn_reflns_limit_k_min -23
_diffrn_reflns_limit_l_max 33
_diffrn_reflns_limit_l_min -35
_diffrn_reflns_number 47211
_diffrn_reflns_theta_full 27.61
_diffrn_reflns_theta_max 27.61
_diffrn_reflns_theta_min 1.48
_diffrn_standards_decay_% 0
_exptl_absorpt_coefficient_mu 2.729
_exptl_absorpt_correction_T_max 0.7456
_exptl_absorpt_correction_T_min 0.5985
_exptl_absorpt_correction_type multi-scan
_exptl_absorpt_process_details
;
 SADABS: Area-Detector Absorption Correction. (1996) Bruker-AXS 
 within APEX2 package. 
;
_exptl_crystal_colour brown
_exptl_crystal_density_diffrn 1.793
_exptl_crystal_density_method 'not measured'
_exptl_crystal_description prism
_exptl_crystal_F_000 3988
_exptl_crystal_size_max 0.08
_exptl_crystal_size_mid 0.07
_exptl_crystal_size_min 0.05
_platon_squeeze_details
;
;
_refine_diff_density_max 2.356
_refine_diff_density_min -1.453
_refine_diff_density_rms 0.162
_refine_ls_extinction_method none
_refine_ls_goodness_of_fit_ref 1.030
_refine_ls_hydrogen_treatment mixed
_refine_ls_matrix_type full
_refine_ls_number_parameters 755
_refine_ls_number_reflns 16801
_refine_ls_number_restraints 2
_refine_ls_restrained_S_all 1.030
_refine_ls_R_factor_all 0.0775
_refine_ls_R_factor_gt 0.0480
_refine_ls_shift/su_max 0.023
_refine_ls_shift/su_mean 0.000
_refine_ls_structure_factor_coef Fsqd
_refine_ls_weighting_details 'calc w=1/[\s^2^(Fo^2^)+(0.0721P)^2^+0.0000P] where P=(Fo^2^+2Fc^2^)/3'
_refine_ls_weighting_scheme calc
_refine_ls_wR_factor_gt 0.1227
_refine_ls_wR_factor_ref 0.1336
_reflns_number_gt 11372
_reflns_number_total 16801
_reflns_threshold_expression >2sigma(I)
_cod_data_source_file ic402838y_si_001.cif
_cod_data_source_block cmpnd_1d2
_cod_depositor_comments
;
The following automatic conversions were performed:

'_symmetry_cell_setting' value 'Monoclinic' changed to 'monoclinic'
according to
/usr/data/users/saulius/automatic-downloads/current/ACS/lib/dictionaries/cif_core.dic
dictionary named 'cif_core.dic' version 2.4.2 from 2011-04-26.

Automatic conversion script
Id: cif_fix_values 2281 2013-09-26 08:29:07Z andrius 
;
_cod_original_sg_symbol_H-M 'P 21/n'
_cod_database_code 4337427

loop_
_symmetry_equiv_pos_as_xyz
'x, y, z'
'-x+1/2, y+1/2, -z+1/2'
'-x, -y, -z'
'x-1/2, -y-1/2, z-1/2'

loop_
_atom_site_label
_atom_site_type_symbol
_atom_site_fract_x
_atom_site_fract_y
_atom_site_fract_z
_atom_site_U_iso_or_equiv
_atom_site_adp_type
_atom_site_occupancy
_atom_site_symmetry_multiplicity
_atom_site_calc_flag
_atom_site_refinement_flags
_atom_site_disorder_assembly
_atom_site_disorder_group
Pt1 Pt 0.442908(17) 0.140856(11) 0.189862(7) 0.02390(7) Uani 1 1 d . . .
Rh1 Rh 0.46502(4) 0.24392(2) -0.101643(15) 0.03192(13) Uani 1 1 d . . .
Rh2 Rh 0.27373(4) 0.18806(2) -0.085747(16) 0.03259(13) Uani 1 1 d . . .
P1 P 0.45679(12) 0.12420(7) 0.27093(5) 0.0256(3) Uani 1 1 d . . .
P2 P 0.36877(12) 0.24854(7) 0.19793(5) 0.0281(4) Uani 1 1 d . . .
S1 S 0.63662(13) -0.18217(8) 0.15591(5) 0.0359(4) Uani 1 1 d . . .
S2 S 0.41547(11) 0.14658(7) -0.05150(5) 0.0279(3) Uani 1 1 d . . .
N1 N 0.5070(3) 0.0405(2) 0.17891(15) 0.0256(11) Uani 1 1 d . . .
N2 N 0.4355(3) 0.1471(2) 0.11356(15) 0.0262(11) Uani 1 1 d . . .
C1 C 0.5977(5) 0.0340(3) 0.1717(2) 0.0314(14) Uani 1 1 d . . .
H1 H 0.6350 0.0766 0.1722 0.038 Uiso 1 1 calc R . .
C2 C 0.6389(5) -0.0317(3) 0.1636(2) 0.0359(15) Uani 1 1 d . . .
H2 H 0.7039 -0.0343 0.1591 0.043 Uiso 1 1 calc R . .
C3 C 0.5862(5) -0.0948(3) 0.16208(18) 0.0301(14) Uani 1 1 d . . .
C4 C 0.4924(5) -0.0882(3) 0.1687(2) 0.0367(15) Uani 1 1 d . . .
H4 H 0.4534 -0.1298 0.1678 0.044 Uiso 1 1 calc R . .
C5 C 0.4561(5) -0.0203(3) 0.1769(2) 0.0335(14) Uani 1 1 d . . .
H5 H 0.3913 -0.0162 0.1813 0.040 Uiso 1 1 calc R . .
C6 C 0.4983(4) 0.1833(3) 0.08801(19) 0.0293(13) Uani 1 1 d . . .
H6 H 0.5466 0.2085 0.1047 0.035 Uiso 1 1 calc R . .
C7 C 0.4952(5) 0.1852(3) 0.0384(2) 0.0351(15) Uani 1 1 d . . .
H7 H 0.5411 0.2115 0.0214 0.042 Uiso 1 1 calc R . .
C8 C 0.4255(4) 0.1490(3) 0.01241(19) 0.0269(13) Uani 1 1 d . . .
C9 C 0.3630(5) 0.1098(3) 0.0395(2) 0.0331(14) Uani 1 1 d . . .
H9 H 0.3154 0.0828 0.0236 0.040 Uiso 1 1 calc R . .
C10 C 0.3693(4) 0.1096(3) 0.08971(19) 0.0305(14) Uani 1 1 d . . .
H10 H 0.3258 0.0823 0.1077 0.037 Uiso 1 1 calc R . .
C11 C 0.5316(6) 0.2956(3) -0.1611(2) 0.050(2) Uani 1 1 d . . .
H11 H 0.5180 0.2715 -0.1929 0.060 Uiso 1 1 calc R . .
C12 C 0.4591(6) 0.3396(3) -0.1453(2) 0.051(2) Uani 1 1 d . . .
H12 H 0.4048 0.3414 -0.1682 0.061 Uiso 1 1 calc R . .
C13 C 0.4729(7) 0.4087(3) -0.1159(2) 0.058(2) Uani 1 1 d . . .
H13A H 0.5317 0.4319 -0.1254 0.069 Uiso 1 1 calc R . .
H13B H 0.4220 0.4430 -0.1238 0.069 Uiso 1 1 calc R . .
C14 C 0.4753(6) 0.3960(3) -0.0617(2) 0.054(2) Uani 1 1 d . . .
H14B H 0.4127 0.4046 -0.0489 0.065 Uiso 1 1 calc R . .
H14A H 0.5176 0.4320 -0.0465 0.065 Uiso 1 1 calc R . .
C15 C 0.5065(5) 0.3204(3) -0.0469(2) 0.0412(17) Uani 1 1 d . . .
H15 H 0.4893 0.3062 -0.0132 0.049 Uiso 1 1 calc R . .
C16 C 0.5849(5) 0.2859(4) -0.0641(2) 0.0421(17) Uani 1 1 d . . .
H16 H 0.6136 0.2509 -0.0406 0.050 Uiso 1 1 calc R . .
C17 C 0.6537(6) 0.3220(5) -0.0972(3) 0.061(2) Uani 1 1 d . . .
H17B H 0.7170 0.3056 -0.0884 0.073 Uiso 1 1 calc R . .
H17A H 0.6511 0.3754 -0.0928 0.073 Uiso 1 1 calc R . .
C18 C 0.6335(6) 0.3035(4) -0.1506(3) 0.059(2) Uani 1 1 d . . .
H18A H 0.6588 0.3425 -0.1714 0.071 Uiso 1 1 calc R . .
H18B H 0.6653 0.2576 -0.1589 0.071 Uiso 1 1 calc R . .
C19 C 0.1830(5) 0.2612(4) -0.1223(2) 0.0404(16) Uani 1 1 d . . .
H19 H 0.2094 0.2819 -0.1527 0.049 Uiso 1 1 calc R . .
C20 C 0.1487(5) 0.1907(4) -0.1281(2) 0.0473(18) Uani 1 1 d . . .
H20 H 0.1551 0.1707 -0.1616 0.057 Uiso 1 1 calc R . .
C21 C 0.0709(6) 0.1582(5) -0.1002(3) 0.068(2) Uani 1 1 d . . .
H21B H 0.0713 0.1048 -0.1050 0.082 Uiso 1 1 calc R . .
H21A H 0.0117 0.1770 -0.1137 0.082 Uiso 1 1 calc R . .
C22 C 0.0747(6) 0.1740(6) -0.0460(3) 0.072(3) Uani 1 1 d . . .
H22B H 0.0438 0.1343 -0.0282 0.086 Uiso 1 1 calc R . .
H22A H 0.0414 0.2199 -0.0393 0.086 Uiso 1 1 calc R . .
C23 C 0.1750(5) 0.1807(4) -0.0283(3) 0.053(2) Uani 1 1 d . . .
H23 H 0.1920 0.1430 -0.0036 0.063 Uiso 1 1 calc R . .
C24 C 0.2265(5) 0.2444(4) -0.0231(2) 0.0443(18) Uani 1 1 d . . .
H24 H 0.2711 0.2446 0.0050 0.053 Uiso 1 1 calc R . .
C25 C 0.1932(6) 0.3196(4) -0.0393(2) 0.0504(19) Uani 1 1 d . . .
H25A H 0.1500 0.3390 -0.0149 0.061 Uiso 1 1 calc R . .
H25B H 0.2469 0.3530 -0.0406 0.061 Uiso 1 1 calc R . .
C26 C 0.1445(6) 0.3186(4) -0.0887(3) 0.053(2) Uani 1 1 d . . .
H26A H 0.0777 0.3094 -0.0842 0.063 Uiso 1 1 calc R . .
H26B H 0.1510 0.3670 -0.1041 0.063 Uiso 1 1 calc R . .
C27 C 0.4709(5) 0.2071(3) 0.30663(19) 0.0296(14) Uani 1 1 d . . .
H27A H 0.4726 0.1940 0.3414 0.035 Uiso 1 1 calc R . .
H27B H 0.5312 0.2295 0.2988 0.035 Uiso 1 1 calc R . .
C28 C 0.3948(5) 0.2632(3) 0.29817(19) 0.0300(14) Uani 1 1 d . . .
H28A H 0.3965 0.2992 0.3249 0.036 Uiso 1 1 calc R . .
H28B H 0.3339 0.2386 0.2987 0.036 Uiso 1 1 calc R . .
C29 C 0.4052(5) 0.3028(3) 0.24992(19) 0.0309(14) Uani 1 1 d . . .
H29A H 0.4708 0.3168 0.2461 0.037 Uiso 1 1 calc R . .
H29B H 0.3680 0.3481 0.2506 0.037 Uiso 1 1 calc R . .
C30 C 0.5581(5) 0.0716(3) 0.28795(19) 0.0288(14) Uani 1 1 d . . .
C31 C 0.6460(4) 0.1007(3) 0.27995(19) 0.0299(14) Uani 1 1 d . . .
H31 H 0.6506 0.1469 0.2646 0.036 Uiso 1 1 calc R . .
C32 C 0.7253(5) 0.0652(3) 0.2934(2) 0.0368(15) Uani 1 1 d . . .
H32 H 0.7838 0.0868 0.2878 0.044 Uiso 1 1 calc R . .
C33 C 0.7200(5) -0.0023(4) 0.3151(3) 0.0487(19) Uani 1 1 d . . .
H33 H 0.7746 -0.0280 0.3241 0.058 Uiso 1 1 calc R . .
C34 C 0.6339(6) -0.0318(4) 0.3235(3) 0.057(2) Uani 1 1 d . . .
H34 H 0.6302 -0.0777 0.3391 0.069 Uiso 1 1 calc R . .
C35 C 0.5530(5) 0.0029(3) 0.3101(2) 0.0383(16) Uani 1 1 d . . .
H35 H 0.4948 -0.0192 0.3157 0.046 Uiso 1 1 calc R . .
C36 C 0.3600(5) 0.0764(3) 0.2968(2) 0.0302(14) Uani 1 1 d . . .
C37 C 0.2933(5) 0.0459(3) 0.2670(2) 0.0332(15) Uani 1 1 d . . .
H37 H 0.2968 0.0516 0.2329 0.040 Uiso 1 1 calc R . .
C38 C 0.2196(5) 0.0062(3) 0.2874(3) 0.0471(19) Uani 1 1 d . . .
H38 H 0.1730 -0.0140 0.2668 0.057 Uiso 1 1 calc R . .
C39 C 0.2150(5) -0.0035(3) 0.3363(3) 0.0464(19) Uani 1 1 d . . .
H39 H 0.1661 -0.0312 0.3498 0.056 Uiso 1 1 calc R . .
C40 C 0.2815(5) 0.0272(4) 0.3661(2) 0.047(2) Uani 1 1 d . . .
H40 H 0.2770 0.0208 0.4002 0.057 Uiso 1 1 calc R . .
C41 C 0.3546(5) 0.0668(3) 0.3483(2) 0.0381(16) Uani 1 1 d . . .
H41 H 0.4000 0.0872 0.3695 0.046 Uiso 1 1 calc R . .
C42 C 0.2446(5) 0.2391(3) 0.2026(2) 0.0340(15) Uani 1 1 d . . .
C43 C 0.1886(5) 0.2963(4) 0.2185(2) 0.0390(16) Uani 1 1 d . . .
H43 H 0.2157 0.3416 0.2273 0.047 Uiso 1 1 calc R . .
C44 C 0.0945(6) 0.2869(4) 0.2214(2) 0.052(2) Uani 1 1 d . . .
H44 H 0.0565 0.3261 0.2315 0.062 Uiso 1 1 calc R . .
C45 C 0.0542(6) 0.2191(5) 0.2095(3) 0.057(2) Uani 1 1 d . . .
H45 H -0.0106 0.2122 0.2127 0.068 Uiso 1 1 calc R . .
C46 C 0.1084(6) 0.1636(5) 0.1935(3) 0.059(2) Uani 1 1 d . . .
H46 H 0.0814 0.1181 0.1850 0.071 Uiso 1 1 calc R . .
C47 C 0.2029(5) 0.1738(4) 0.1896(3) 0.0450(17) Uani 1 1 d . . .
H47 H 0.2401 0.1352 0.1778 0.054 Uiso 1 1 calc R . .
C48 C 0.3862(5) 0.3086(3) 0.1459(2) 0.0352(16) Uani 1 1 d . . .
C49 C 0.4723(6) 0.3437(3) 0.1419(2) 0.048(2) Uani 1 1 d . . .
H49 H 0.5196 0.3364 0.1656 0.057 Uiso 1 1 calc R . .
C50 C 0.4865(7) 0.3892(3) 0.1027(3) 0.056(2) Uani 1 1 d . . .
H50 H 0.5439 0.4140 0.0998 0.067 Uiso 1 1 calc R . .
C51 C 0.4187(8) 0.3989(3) 0.0678(2) 0.066(3) Uani 1 1 d . . .
H51 H 0.4299 0.4299 0.0410 0.079 Uiso 1 1 calc R . .
C52 C 0.3347(7) 0.3641(3) 0.0715(2) 0.053(2) Uani 1 1 d . . .
H52 H 0.2884 0.3710 0.0471 0.064 Uiso 1 1 calc R . .
C53 C 0.3174(5) 0.3186(3) 0.1111(2) 0.0385(16) Uani 1 1 d . . .
H53 H 0.2593 0.2950 0.1141 0.046 Uiso 1 1 calc R . .
S3 S 0.30225(14) 0.43947(9) 0.34707(6) 0.0462(5) Uani 1 1 d . . .
O1 O 0.2672(3) 0.5119(2) 0.34906(15) 0.0462(12) Uani 1 1 d . . .
O2 O 0.2423(4) 0.3922(3) 0.31567(18) 0.0585(14) Uani 1 1 d . . .
O3 O 0.3987(3) 0.4327(2) 0.33774(17) 0.0457(12) Uani 1 1 d . . .
C54 C 0.2823(7) 0.4018(5) 0.4028(3) 0.066(2) Uani 1 1 d . . .
F1 F 0.1950(4) 0.4058(4) 0.41844(19) 0.0986(19) Uani 1 1 d . . .
F2 F 0.3326(5) 0.4415(4) 0.43929(18) 0.117(2) Uani 1 1 d . . .
F3 F 0.3092(4) 0.3335(3) 0.40974(19) 0.0891(17) Uani 1 1 d . . .
S4A S 0.6810(2) 0.27853(17) 0.19117(11) 0.0378(10) Uiso 0.532(5) 1 d PD A 1
C55A C 0.8014(9) 0.2523(7) 0.2045(5) 0.043(3) Uiso 0.532(5) 1 d PD A 1
O6A O 0.6496(7) 0.2993(5) 0.2385(3) 0.049(2) Uiso 0.532(5) 1 d P A 1
F6A F 0.8429(9) 0.2333(7) 0.1630(5) 0.089(4) Uiso 0.532(5) 1 d P A 1
S4B S 0.7403(2) 0.25687(17) 0.16223(11) 0.0308(10) Uiso 0.468(5) 1 d PD A 2
C55B C 0.7742(10) 0.2813(7) 0.2235(4) 0.030(3) Uiso 0.468(5) 1 d PD A 2
O6B O 0.8208(9) 0.2161(7) 0.1487(5) 0.055(4) Uiso 0.468(5) 1 d P A 2
F6B F 0.7046(8) 0.3176(6) 0.2457(4) 0.063(3) Uiso 0.468(5) 1 d P A 2
F4 F 0.8484(3) 0.3176(3) 0.22330(15) 0.0663(13) Uani 1 1 d . . .
F5 F 0.8010(3) 0.2137(3) 0.24433(19) 0.0864(17) Uani 1 1 d . . .
O4 O 0.7043(5) 0.3305(3) 0.1477(3) 0.101(3) Uani 1 1 d . . .
O5 O 0.6522(4) 0.2108(3) 0.17116(17) 0.0550(14) Uani 1 1 d . . .
C56 C 0.5864(5) 0.4686(4) 0.2826(3) 0.057(2) Uani 1 1 d . . .
H56A H 0.6401 0.4367 0.2762 0.069 Uiso 1 1 calc R . .
H56B H 0.5421 0.4412 0.3026 0.069 Uiso 1 1 calc R . .
Cl1 Cl 0.53306(14) 0.49458(12) 0.22767(7) 0.0590(5) Uani 1 1 d . . .
Cl2 Cl 0.62436(16) 0.54899(17) 0.31447(8) 0.0856(8) Uani 1 1 d . . .
C57 C 0.5143(12) 0.7990(7) 0.4084(4) 0.152(7) Uani 1 1 d . . .
H57A H 0.5401 0.7862 0.3765 0.182 Uiso 1 1 calc R . .
H57B H 0.5663 0.8087 0.4313 0.182 Uiso 1 1 calc R . .
Cl3 Cl 0.4396(3) 0.8796(2) 0.40295(14) 0.1365(13) Uani 1 1 d . . .
Cl4 Cl 0.4486(4) 0.7305(3) 0.42904(16) 0.200(2) Uani 1 1 d . . .

loop_
_atom_site_aniso_label
_atom_site_aniso_U_11
_atom_site_aniso_U_22
_atom_site_aniso_U_33
_atom_site_aniso_U_23
_atom_site_aniso_U_13
_atom_site_aniso_U_12
Pt1 0.03969(15) 0.01417(10) 0.01791(11) 0.00049(7) 0.00268(9) -0.00073(10)
Rh1 0.0592(4) 0.0176(2) 0.0191(2) 0.00018(16) 0.0063(2) -0.0012(2)
Rh2 0.0508(3) 0.0228(2) 0.0241(2) 0.00038(17) -0.0037(2) 0.0043(2)
P1 0.0413(10) 0.0182(7) 0.0174(7) 0.0002(5) 0.0028(6) 0.0004(6)
P2 0.0469(11) 0.0164(7) 0.0212(7) 0.0014(5) 0.0044(7) 0.0015(7)
S1 0.0658(12) 0.0209(7) 0.0209(7) -0.0003(5) -0.0030(7) 0.0112(7)
S2 0.0468(10) 0.0190(6) 0.0179(6) 0.0005(5) -0.0009(6) -0.0017(6)
N1 0.038(3) 0.023(2) 0.016(2) -0.0025(17) -0.001(2) 0.003(2)
N2 0.038(3) 0.028(2) 0.013(2) 0.0012(18) 0.0023(19) -0.002(2)
C1 0.043(4) 0.018(3) 0.034(3) -0.005(2) -0.002(3) -0.005(3)
C2 0.047(4) 0.024(3) 0.037(3) 0.000(2) -0.007(3) 0.005(3)
C3 0.058(5) 0.018(3) 0.014(2) -0.002(2) -0.005(3) 0.010(3)
C4 0.053(5) 0.020(3) 0.038(3) 0.000(2) 0.008(3) -0.004(3)
C5 0.041(4) 0.016(3) 0.044(4) -0.001(2) 0.003(3) -0.003(3)
C6 0.042(4) 0.025(3) 0.020(3) -0.001(2) -0.008(3) -0.007(3)
C7 0.050(4) 0.031(3) 0.025(3) 0.003(2) 0.000(3) -0.010(3)
C8 0.037(4) 0.024(3) 0.019(3) 0.002(2) -0.003(2) -0.002(3)
C9 0.044(4) 0.027(3) 0.028(3) 0.007(2) -0.007(3) -0.007(3)
C10 0.044(4) 0.024(3) 0.024(3) 0.004(2) 0.000(3) -0.010(3)
C11 0.100(7) 0.030(3) 0.022(3) 0.004(2) 0.024(4) -0.013(4)
C12 0.106(7) 0.023(3) 0.024(3) 0.006(2) 0.007(4) -0.003(4)
C13 0.117(7) 0.021(3) 0.036(4) 0.004(3) 0.008(4) -0.001(4)
C14 0.099(7) 0.022(3) 0.042(4) -0.007(3) 0.003(4) -0.010(4)
C15 0.069(5) 0.026(3) 0.029(3) -0.007(2) 0.003(3) -0.012(3)
C16 0.050(5) 0.041(4) 0.035(3) 0.009(3) 0.004(3) -0.016(3)
C17 0.074(6) 0.060(5) 0.050(5) 0.023(4) 0.013(4) -0.010(4)
C18 0.087(7) 0.049(4) 0.044(4) -0.003(3) 0.031(4) -0.021(4)
C19 0.049(5) 0.043(4) 0.029(3) 0.001(3) -0.003(3) 0.016(3)
C20 0.057(5) 0.047(4) 0.037(4) 0.003(3) -0.018(3) 0.007(4)
C21 0.063(6) 0.074(6) 0.068(6) 0.020(5) -0.015(5) -0.013(5)
C22 0.061(6) 0.091(7) 0.062(6) 0.016(5) -0.001(4) -0.004(5)
C23 0.052(5) 0.063(5) 0.043(4) 0.013(4) 0.001(4) 0.012(4)
C24 0.055(5) 0.050(4) 0.029(3) -0.004(3) 0.007(3) 0.019(4)
C25 0.073(6) 0.045(4) 0.033(4) -0.009(3) -0.003(3) 0.024(4)
C26 0.064(5) 0.045(4) 0.048(4) -0.004(3) -0.007(4) 0.026(4)
C27 0.050(4) 0.021(3) 0.017(3) -0.001(2) 0.001(3) -0.001(3)
C28 0.046(4) 0.020(3) 0.024(3) -0.006(2) 0.003(3) 0.006(3)
C29 0.049(4) 0.019(3) 0.024(3) 0.002(2) 0.002(3) -0.002(3)
C30 0.050(4) 0.017(3) 0.020(3) -0.001(2) 0.000(2) 0.008(3)
C31 0.045(4) 0.024(3) 0.021(3) -0.001(2) 0.000(3) 0.005(3)
C32 0.041(4) 0.034(3) 0.035(3) -0.007(3) 0.002(3) 0.005(3)
C33 0.051(5) 0.040(4) 0.055(4) 0.004(3) 0.012(4) 0.021(4)
C34 0.089(7) 0.023(3) 0.059(5) 0.016(3) 0.014(4) 0.017(4)
C35 0.053(5) 0.024(3) 0.038(3) 0.008(3) 0.013(3) 0.003(3)
C36 0.045(4) 0.015(3) 0.031(3) 0.005(2) 0.009(3) 0.005(3)
C37 0.050(4) 0.020(3) 0.030(3) -0.004(2) 0.012(3) -0.002(3)
C38 0.069(5) 0.022(3) 0.050(4) -0.009(3) 0.023(4) -0.009(3)
C39 0.063(5) 0.027(3) 0.049(4) 0.004(3) 0.028(4) -0.001(3)
C40 0.074(6) 0.035(4) 0.034(4) 0.015(3) 0.028(4) 0.018(4)
C41 0.056(5) 0.032(3) 0.027(3) 0.003(2) 0.009(3) 0.007(3)
C42 0.054(4) 0.026(3) 0.023(3) 0.006(2) 0.003(3) 0.003(3)
C43 0.045(4) 0.037(4) 0.035(3) 0.000(3) 0.005(3) 0.010(3)
C44 0.055(5) 0.064(5) 0.037(4) -0.006(3) 0.002(3) 0.025(4)
C45 0.049(5) 0.076(6) 0.047(4) 0.006(4) 0.009(4) 0.001(4)
C46 0.048(5) 0.059(5) 0.070(5) -0.008(4) 0.014(4) -0.001(4)
C47 0.045(5) 0.036(4) 0.054(4) 0.003(3) 0.012(4) 0.003(3)
C48 0.071(5) 0.014(3) 0.021(3) 0.001(2) 0.006(3) 0.009(3)
C49 0.083(6) 0.024(3) 0.037(4) -0.002(3) 0.017(4) -0.009(3)
C50 0.106(7) 0.023(3) 0.041(4) -0.007(3) 0.035(4) -0.018(4)
C51 0.157(9) 0.015(3) 0.026(4) -0.005(3) 0.032(5) 0.001(4)
C52 0.107(7) 0.023(3) 0.029(3) 0.003(3) 0.003(4) 0.014(4)
C53 0.068(5) 0.022(3) 0.026(3) 0.000(2) 0.004(3) 0.007(3)
S3 0.0644(13) 0.0285(8) 0.0462(10) 0.0054(7) 0.0208(9) 0.0127(8)
O1 0.068(3) 0.032(2) 0.039(3) -0.0036(19) 0.003(2) 0.018(2)
O2 0.068(4) 0.053(3) 0.055(3) -0.016(3) 0.000(3) 0.006(3)
O3 0.053(3) 0.034(2) 0.051(3) -0.002(2) 0.014(2) -0.001(2)
C54 0.071(6) 0.049(5) 0.079(6) 0.020(4) 0.016(5) 0.006(4)
F1 0.100(5) 0.129(5) 0.068(3) 0.015(3) 0.032(3) 0.014(4)
F2 0.176(7) 0.140(6) 0.036(3) 0.002(3) -0.008(3) -0.004(5)
F3 0.127(5) 0.067(3) 0.074(3) 0.025(3) 0.017(3) 0.007(3)
F4 0.066(3) 0.081(3) 0.051(3) 0.024(2) -0.017(2) -0.023(3)
F5 0.074(3) 0.085(4) 0.099(4) 0.060(3) -0.034(3) -0.027(3)
O4 0.130(6) 0.045(3) 0.126(6) 0.038(4) -0.086(5) -0.035(4)
O5 0.077(4) 0.038(3) 0.049(3) 0.003(2) -0.025(3) -0.010(3)
C56 0.055(5) 0.067(5) 0.051(4) 0.020(4) 0.019(4) 0.017(4)
Cl1 0.0607(13) 0.0709(13) 0.0456(10) 0.0009(9) 0.0052(9) -0.0158(11)
Cl2 0.0579(14) 0.152(2) 0.0467(12) -0.0251(13) -0.0077(10) 0.0269(15)
C57 0.28(2) 0.106(10) 0.069(7) 0.001(7) 0.003(10) -0.093(12)
Cl3 0.169(4) 0.110(3) 0.131(3) 0.000(2) 0.017(3) -0.018(3)
Cl4 0.251(6) 0.241(6) 0.109(3) 0.042(3) 0.001(3) -0.043(5)

loop_
_atom_type_symbol
_atom_type_description
_atom_type_scat_dispersion_real
_atom_type_scat_dispersion_imag
_atom_type_scat_source
C C 0.0033 0.0016 'International Tables Vol C Tables 4.2.6.8 and 6.1.1.4'
H H 0.0000 0.0000 'International Tables Vol C Tables 4.2.6.8 and 6.1.1.4'
N N 0.0061 0.0033 'International Tables Vol C Tables 4.2.6.8 and 6.1.1.4'
O O 0.0106 0.0060 'International Tables Vol C Tables 4.2.6.8 and 6.1.1.4'
F F 0.0171 0.0103 'International Tables Vol C Tables 4.2.6.8 and 6.1.1.4'
P P 0.1023 0.0942 'International Tables Vol C Tables 4.2.6.8 and 6.1.1.4'
S S 0.1246 0.1234 'International Tables Vol C Tables 4.2.6.8 and 6.1.1.4'
Rh Rh -1.1178 0.9187 'International Tables Vol C Tables 4.2.6.8 and 6.1.1.4'
Pt Pt -1.7033 8.3905 'International Tables Vol C Tables 4.2.6.8 and 6.1.1.4'
Cl Cl 0.1484 0.1585 'International Tables Vol C Tables 4.2.6.8 and 6.1.1.4'

loop_
_geom_angle_atom_site_label_1
_geom_angle_atom_site_label_2
_geom_angle_atom_site_label_3
_geom_angle
_geom_angle_site_symmetry_1
_geom_angle_site_symmetry_3
N1 Pt1 N2 85.40(17) . .
N1 Pt1 P2 176.82(13) . .
N2 Pt1 P2 91.92(13) . .
N1 Pt1 P1 89.46(12) . .
N2 Pt1 P1 174.85(13) . .
P2 Pt1 P1 93.22(5) . .
C12 Rh1 C11 38.2(3) . .
C12 Rh1 C15 82.3(2) . .
C11 Rh1 C15 97.2(3) . .
C12 Rh1 C16 90.1(3) . .
C11 Rh1 C16 80.9(3) . .
C15 Rh1 C16 37.8(3) . .
C12 Rh1 S1 91.1(2) . 3_655
C11 Rh1 S1 90.6(2) . 3_655
C15 Rh1 S1 157.4(2) . 3_655
C16 Rh1 S1 164.55(19) . 3_655
C12 Rh1 S2 159.9(2) . .
C11 Rh1 S2 157.47(19) . .
C15 Rh1 S2 99.58(17) . .
C16 Rh1 S2 103.74(17) . .
S1 Rh1 S2 79.52(5) 3_655 .
C12 Rh1 Rh2 109.7(2) . .
C11 Rh1 Rh2 133.9(2) . .
C15 Rh1 Rh2 111.81(19) . .
C16 Rh1 Rh2 142.56(17) . .
S1 Rh1 Rh2 50.37(4) 3_655 .
S2 Rh1 Rh2 50.87(4) . .
C19 Rh2 C24 82.8(3) . .
C19 Rh2 C20 38.2(3) . .
C24 Rh2 C20 98.8(3) . .
C19 Rh2 C23 88.8(3) . .
C24 Rh2 C23 37.9(3) . .
C20 Rh2 C23 80.8(3) . .
C19 Rh2 S1 88.96(18) . 3_655
C24 Rh2 S1 151.2(2) . 3_655
C20 Rh2 S1 91.3(2) . 3_655
C23 Rh2 S1 169.8(2) . 3_655
C19 Rh2 S2 156.6(2) . .
C24 Rh2 S2 96.8(2) . .
C20 Rh2 S2 160.7(2) . .
C23 Rh2 S2 105.4(2) . .
S1 Rh2 S2 80.18(5) 3_655 .
C19 Rh2 Rh1 106.2(2) . .
C24 Rh2 Rh1 105.1(2) . .
C20 Rh2 Rh1 133.5(2) . .
C23 Rh2 Rh1 139.0(2) . .
S1 Rh2 Rh1 51.07(4) 3_655 .
S2 Rh2 Rh1 51.14(4) . .
C36 P1 C30 105.4(3) . .
C36 P1 C27 105.9(3) . .
C30 P1 C27 102.9(3) . .
C36 P1 Pt1 113.5(2) . .
C30 P1 Pt1 112.82(18) . .
C27 P1 Pt1 115.34(18) . .
C42 P2 C29 105.8(3) . .
C42 P2 C48 105.1(3) . .
C29 P2 C48 104.3(3) . .
C42 P2 Pt1 113.27(19) . .
C29 P2 Pt1 115.2(2) . .
C48 P2 Pt1 112.25(19) . .
C3 S1 Rh2 110.72(19) . 3_655
C3 S1 Rh1 104.0(2) . 3_655
Rh2 S1 Rh1 78.56(5) 3_655 3_655
C8 S2 Rh2 116.6(2) . .
C8 S2 Rh1 122.71(19) . .
Rh2 S2 Rh1 77.99(4) . .
C1 N1 C5 117.4(5) . .
C1 N1 Pt1 122.6(4) . .
C5 N1 Pt1 119.9(4) . .
C6 N2 C10 118.8(5) . .
C6 N2 Pt1 122.0(4) . .
C10 N2 Pt1 119.1(4) . .
N1 C1 C2 122.3(6) . .
N1 C1 H1 118.9 . .
C2 C1 H1 118.9 . .
C1 C2 C3 120.2(6) . .
C1 C2 H2 119.9 . .
C3 C2 H2 119.9 . .
C4 C3 C2 117.6(5) . .
C4 C3 S1 120.1(5) . .
C2 C3 S1 122.2(5) . .
C5 C4 C3 118.8(6) . .
C5 C4 H4 120.6 . .
C3 C4 H4 120.6 . .
N1 C5 C4 123.7(6) . .
N1 C5 H5 118.2 . .
C4 C5 H5 118.2 . .
N2 C6 C7 121.8(5) . .
N2 C6 H6 119.1 . .
C7 C6 H6 119.1 . .
C6 C7 C8 120.9(6) . .
C6 C7 H7 119.5 . .
C8 C7 H7 119.5 . .
C9 C8 C7 116.3(5) . .
C9 C8 S2 118.8(4) . .
C7 C8 S2 124.9(4) . .
C8 C9 C10 120.5(6) . .
C8 C9 H9 119.8 . .
C10 C9 H9 119.8 . .
N2 C10 C9 121.6(5) . .
N2 C10 H10 119.2 . .
C9 C10 H10 119.2 . .
C12 C11 C18 128.3(7) . .
C12 C11 Rh1 70.7(3) . .
C18 C11 Rh1 110.2(5) . .
C12 C11 H11 113.1 . .
C18 C11 H11 113.1 . .
Rh1 C11 H11 113.1 . .
C11 C12 C13 123.9(8) . .
C11 C12 Rh1 71.1(4) . .
C13 C12 Rh1 112.5(4) . .
C11 C12 H12 114.0 . .
C13 C12 H12 114.0 . .
Rh1 C12 H12 114.0 . .
C14 C13 C12 113.6(5) . .
C14 C13 H13A 108.8 . .
C12 C13 H13A 108.8 . .
C14 C13 H13B 108.8 . .
C12 C13 H13B 108.8 . .
H13A C13 H13B 107.7 . .
C13 C14 C15 114.3(5) . .
C13 C14 H14B 108.7 . .
C15 C14 H14B 108.7 . .
C13 C14 H14A 108.7 . .
C15 C14 H14A 108.7 . .
H14B C14 H14A 107.6 . .
C16 C15 C14 124.5(6) . .
C16 C15 Rh1 71.4(4) . .
C14 C15 Rh1 109.4(4) . .
C16 C15 H15 114.5 . .
C14 C15 H15 114.5 . .
Rh1 C15 H15 114.5 . .
C15 C16 C17 123.7(7) . .
C15 C16 Rh1 70.9(4) . .
C17 C16 Rh1 113.5(5) . .
C15 C16 H16 113.8 . .
C17 C16 H16 113.8 . .
Rh1 C16 H16 113.8 . .
C16 C17 C18 111.4(7) . .
C16 C17 H17B 109.3 . .
C18 C17 H17B 109.3 . .
C16 C17 H17A 109.3 . .
C18 C17 H17A 109.3 . .
H17B C17 H17A 108.0 . .
C11 C18 C17 112.2(6) . .
C11 C18 H18A 109.2 . .
C17 C18 H18A 109.2 . .
C11 C18 H18B 109.2 . .
C17 C18 H18B 109.2 . .
H18A C18 H18B 107.9 . .
C20 C19 C26 125.7(7) . .
C20 C19 Rh2 71.4(4) . .
C26 C19 Rh2 112.3(4) . .
C20 C19 H19 113.4 . .
C26 C19 H19 113.4 . .
Rh2 C19 H19 113.4 . .
C19 C20 C21 125.4(7) . .
C19 C20 Rh2 70.3(4) . .
C21 C20 Rh2 110.2(5) . .
C19 C20 H20 114.1 . .
C21 C20 H20 114.1 . .
Rh2 C20 H20 114.1 . .
C20 C21 C22 114.3(7) . .
C20 C21 H21B 108.7 . .
C22 C21 H21B 108.7 . .
C20 C21 H21A 108.7 . .
C22 C21 H21A 108.7 . .
H21B C21 H21A 107.6 . .
C21 C22 C23 110.5(7) . .
C21 C22 H22B 109.6 . .
C23 C22 H22B 109.6 . .
C21 C22 H22A 109.6 . .
C23 C22 H22A 109.6 . .
H22B C22 H22A 108.1 . .
C24 C23 C22 127.1(7) . .
C24 C23 Rh2 70.3(4) . .
C22 C23 Rh2 114.0(5) . .
C24 C23 H23 112.7 . .
C22 C23 H23 112.7 . .
Rh2 C23 H23 112.7 . .
C23 C24 C25 124.4(7) . .
C23 C24 Rh2 71.8(4) . .
C25 C24 Rh2 107.9(4) . .
C23 C24 H24 114.8 . .
C25 C24 H24 114.8 . .
Rh2 C24 H24 114.8 . .
C26 C25 C24 112.8(6) . .
C26 C25 H25A 109.0 . .
C24 C25 H25A 109.0 . .
C26 C25 H25B 109.0 . .
C24 C25 H25B 109.0 . .
H25A C25 H25B 107.8 . .
C19 C26 C25 112.9(6) . .
C19 C26 H26A 109.0 . .
C25 C26 H26A 109.0 . .
C19 C26 H26B 109.0 . .
C25 C26 H26B 109.0 . .
H26A C26 H26B 107.8 . .
C28 C27 P1 114.1(4) . .
C28 C27 H27A 108.7 . .
P1 C27 H27A 108.7 . .
C28 C27 H27B 108.7 . .
P1 C27 H27B 108.7 . .
H27A C27 H27B 107.6 . .
C27 C28 C29 112.1(5) . .
C27 C28 H28A 109.2 . .
C29 C28 H28A 109.2 . .
C27 C28 H28B 109.2 . .
C29 C28 H28B 109.2 . .
H28A C28 H28B 107.9 . .
C28 C29 P2 113.3(4) . .
C28 C29 H29A 108.9 . .
P2 C29 H29A 108.9 . .
C28 C29 H29B 108.9 . .
P2 C29 H29B 108.9 . .
H29A C29 H29B 107.7 . .
C31 C30 C35 117.8(6) . .
C31 C30 P1 119.2(4) . .
C35 C30 P1 123.0(5) . .
C32 C31 C30 122.3(6) . .
C32 C31 H31 118.8 . .
C30 C31 H31 118.8 . .
C31 C32 C33 119.7(7) . .
C31 C32 H32 120.1 . .
C33 C32 H32 120.1 . .
C34 C33 C32 118.7(7) . .
C34 C33 H33 120.6 . .
C32 C33 H33 120.6 . .
C35 C34 C33 122.5(6) . .
C35 C34 H34 118.7 . .
C33 C34 H34 118.7 . .
C34 C35 C30 118.9(6) . .
C34 C35 H35 120.6 . .
C30 C35 H35 120.6 . .
C37 C36 C41 119.6(6) . .
C37 C36 P1 120.1(4) . .
C41 C36 P1 120.3(5) . .
C36 C37 C38 119.9(6) . .
C36 C37 H37 120.1 . .
C38 C37 H37 120.1 . .
C39 C38 C37 120.5(7) . .
C39 C38 H38 119.7 . .
C37 C38 H38 119.7 . .
C38 C39 C40 119.6(6) . .
C38 C39 H39 120.2 . .
C40 C39 H39 120.2 . .
C39 C40 C41 122.3(6) . .
C39 C40 H40 118.8 . .
C41 C40 H40 118.8 . .
C40 C41 C36 118.1(6) . .
C40 C41 H41 120.9 . .
C36 C41 H41 120.9 . .
C47 C42 C43 118.6(7) . .
C47 C42 P2 119.4(5) . .
C43 C42 P2 121.9(5) . .
C44 C43 C42 120.0(7) . .
C44 C43 H43 120.0 . .
C42 C43 H43 120.0 . .
C43 C44 C45 120.2(7) . .
C43 C44 H44 119.9 . .
C45 C44 H44 119.9 . .
C46 C45 C44 119.9(8) . .
C46 C45 H45 120.1 . .
C44 C45 H45 120.1 . .
C45 C46 C47 119.7(8) . .
C45 C46 H46 120.1 . .
C47 C46 H46 120.1 . .
C46 C47 C42 121.5(7) . .
C46 C47 H47 119.3 . .
C42 C47 H47 119.3 . .
C53 C48 C49 120.8(6) . .
C53 C48 P2 121.2(5) . .
C49 C48 P2 118.1(5) . .
C50 C49 C48 118.7(8) . .
C50 C49 H49 120.6 . .
C48 C49 H49 120.6 . .
C51 C50 C49 120.8(8) . .
C51 C50 H50 119.6 . .
C49 C50 H50 119.6 . .
C50 C51 C52 120.6(6) . .
C50 C51 H51 119.7 . .
C52 C51 H51 119.7 . .
C51 C52 C53 120.1(8) . .
C51 C52 H52 119.9 . .
C53 C52 H52 119.9 . .
C48 C53 C52 119.0(7) . .
C48 C53 H53 120.5 . .
C52 C53 H53 120.5 . .
O1 S3 O3 115.9(3) . .
O1 S3 O2 111.2(3) . .
O3 S3 O2 113.9(3) . .
O1 S3 C54 106.1(4) . .
O3 S3 C54 107.7(4) . .
O2 S3 C54 100.4(4) . .
F3 C54 F1 106.3(7) . .
F3 C54 F2 103.7(7) . .
F1 C54 F2 102.5(7) . .
F3 C54 S3 117.3(7) . .
F1 C54 S3 115.9(6) . .
F2 C54 S3 109.5(6) . .
O5 S4A O6A 119.3(5) . .
O5 S4A O4 107.5(4) . .
O6A S4A O4 127.2(5) . .
O5 S4A C55A 96.8(5) . .
O6A S4A C55A 101.4(6) . .
O4 S4A C55A 95.7(5) . .
F5 C55A F6A 125.5(12) . .
F5 C55A F4 98.9(9) . .
F6A C55A F4 107.6(11) . .
F5 C55A S4A 107.1(8) . .
F6A C55A S4A 109.3(10) . .
F4 C55A S4A 106.7(8) . .
O6B S4B O4 132.7(6) . .
O6B S4B O5 115.2(6) . .
O4 S4B O5 104.6(4) . .
O6B S4B C55B 99.4(7) . .
O4 S4B C55B 96.5(5) . .
O5 S4B C55B 101.4(5) . .
F4 C55B F6B 112.1(11) . .
F4 C55B F5 103.7(10) . .
F6B C55B F5 116.5(10) . .
F4 C55B S4B 110.2(8) . .
F6B C55B S4B 110.5(9) . .
F5 C55B S4B 103.2(8) . .
S4B O4 S4A 47.7(2) . .
S4A O5 S4B 49.3(2) . .
Cl1 C56 Cl2 109.0(4) . .
Cl1 C56 H56A 109.9 . .
Cl2 C56 H56A 109.9 . .
Cl1 C56 H56B 109.9 . .
Cl2 C56 H56B 109.9 . .
H56A C56 H56B 108.3 . .
Cl4 C57 Cl3 107.3(10) . .
Cl4 C57 H57A 110.3 . .
Cl3 C57 H57A 110.3 . .
Cl4 C57 H57B 110.3 . .
Cl3 C57 H57B 110.3 . .
H57A C57 H57B 108.5 . .

loop_
_geom_bond_atom_site_label_1
_geom_bond_atom_site_label_2
_geom_bond_distance
_geom_bond_site_symmetry_2
Pt1 N1 2.088(4) .
Pt1 N2 2.109(4) .
Pt1 P2 2.2628(15) .
Pt1 P1 2.2631(14) .
Rh1 C12 2.133(6) .
Rh1 C11 2.138(6) .
Rh1 C15 2.142(6) .
Rh1 C16 2.149(7) .
Rh1 S1 2.3707(17) 3_655
Rh1 S2 2.3781(14) .
Rh1 Rh2 2.9871(8) .
Rh2 C19 2.123(6) .
Rh2 C24 2.134(6) .
Rh2 C20 2.137(7) .
Rh2 C23 2.153(7) .
Rh2 S1 2.3474(16) 3_655
Rh2 S2 2.3688(17) .
P1 C36 1.808(6) .
P1 C30 1.810(6) .
P1 C27 1.824(5) .
P2 C42 1.809(7) .
P2 C29 1.818(6) .
P2 C48 1.831(6) .
S1 C3 1.772(6) .
S1 Rh2 2.3474(16) 3_655
S1 Rh1 2.3707(17) 3_655
S2 C8 1.767(5) .
N1 C1 1.335(8) .
N1 C5 1.337(7) .
N2 C6 1.335(7) .
N2 C10 1.344(7) .
C1 C2 1.366(8) .
C1 H1 0.9500 .
C2 C3 1.388(8) .
C2 H2 0.9500 .
C3 C4 1.376(9) .
C4 C5 1.373(8) .
C4 H4 0.9500 .
C5 H5 0.9500 .
C6 C7 1.370(7) .
C6 H6 0.9500 .
C7 C8 1.396(8) .
C7 H7 0.9500 .
C8 C9 1.384(8) .
C9 C10 1.386(7) .
C9 H9 0.9500 .
C10 H10 0.9500 .
C11 C12 1.399(10) .
C11 C18 1.503(11) .
C11 H11 1.0000 .
C12 C13 1.518(9) .
C12 H12 1.0000 .
C13 C14 1.511(9) .
C13 H13A 0.9900 .
C13 H13B 0.9900 .
C14 C15 1.515(9) .
C14 H14B 0.9900 .
C14 H14A 0.9900 .
C15 C16 1.388(9) .
C15 H15 1.0000 .
C16 C17 1.514(9) .
C16 H16 1.0000 .
C17 C18 1.535(10) .
C17 H17B 0.9900 .
C17 H17A 0.9900 .
C18 H18A 0.9900 .
C18 H18B 0.9900 .
C19 C20 1.396(9) .
C19 C26 1.515(9) .
C19 H19 1.0000 .
C20 C21 1.496(11) .
C20 H20 1.0000 .
C21 C22 1.525(11) .
C21 H21B 0.9900 .
C21 H21A 0.9900 .
C22 C23 1.526(11) .
C22 H22B 0.9900 .
C22 H22A 0.9900 .
C23 C24 1.394(10) .
C23 H23 1.0000 .
C24 C25 1.528(9) .
C24 H24 1.0000 .
C25 C26 1.526(9) .
C25 H25A 0.9900 .
C25 H25B 0.9900 .
C26 H26A 0.9900 .
C26 H26B 0.9900 .
C27 C28 1.523(8) .
C27 H27A 0.9900 .
C27 H27B 0.9900 .
C28 C29 1.526(7) .
C28 H28A 0.9900 .
C28 H28B 0.9900 .
C29 H29A 0.9900 .
C29 H29B 0.9900 .
C30 C31 1.398(8) .
C30 C35 1.405(8) .
C31 C32 1.366(9) .
C31 H31 0.9500 .
C32 C33 1.380(9) .
C32 H32 0.9500 .
C33 C34 1.380(10) .
C33 H33 0.9500 .
C34 C35 1.377(10) .
C34 H34 0.9500 .
C35 H35 0.9500 .
C36 C37 1.375(9) .
C36 C41 1.435(8) .
C37 C38 1.415(8) .
C37 H37 0.9500 .
C38 C39 1.364(9) .
C38 H38 0.9500 .
C39 C40 1.377(10) .
C39 H39 0.9500 .
C40 C41 1.380(9) .
C40 H40 0.9500 .
C41 H41 0.9500 .
C42 C47 1.387(9) .
C42 C43 1.400(8) .
C43 C44 1.374(10) .
C43 H43 0.9500 .
C44 C45 1.411(11) .
C44 H44 0.9500 .
C45 C46 1.364(11) .
C45 H45 0.9500 .
C46 C47 1.385(10) .
C46 H46 0.9500 .
C47 H47 0.9500 .
C48 C53 1.383(9) .
C48 C49 1.407(10) .
C49 C50 1.384(9) .
C49 H49 0.9500 .
C50 C51 1.374(12) .
C50 H50 0.9500 .
C51 C52 1.377(12) .
C51 H51 0.9500 .
C52 C53 1.403(8) .
C52 H52 0.9500 .
C53 H53 0.9500 .
S3 O1 1.426(4) .
S3 O3 1.427(5) .
S3 O2 1.495(5) .
S3 C54 1.715(9) .
C54 F3 1.327(9) .
C54 F1 1.341(10) .
C54 F2 1.432(11) .
S4A O5 1.421(5) .
S4A O6A 1.440(9) .
S4A O4 1.573(7) .
S4A C55A 1.837(13) .
C55A F5 1.308(13) .
C55A F6A 1.347(17) .
C55A F4 1.470(14) .
S4B O6B 1.437(13) .
S4B O4 1.502(7) .
S4B O5 1.551(6) .
S4B C55B 1.809(12) .
C55B F4 1.264(13) .
C55B F6B 1.359(16) .
C55B F5 1.422(13) .
C56 Cl1 1.756(8) .
C56 Cl2 1.800(9) .
C56 H56A 0.9900 .
C56 H56B 0.9900 .
C57 Cl4 1.680(12) .
C57 Cl3 1.837(17) .
C57 H57A 0.9900 .
C57 H57B 0.9900 .

loop_
_geom_torsion_atom_site_label_1
_geom_torsion_atom_site_label_2
_geom_torsion_atom_site_label_3
_geom_torsion_atom_site_label_4
_geom_torsion
_geom_torsion_site_symmetry_1
_geom_torsion_site_symmetry_4
C12 Rh1 Rh2 C19 -0.7(3) . .
C11 Rh1 Rh2 C19 -36.2(3) . .
C15 Rh1 Rh2 C19 88.8(3) . .
C16 Rh1 Rh2 C19 117.3(4) . .
S1 Rh1 Rh2 C19 -74.98(18) 3_655 .
S2 Rh1 Rh2 C19 173.34(18) . .
C12 Rh1 Rh2 C24 -87.4(3) . .
C11 Rh1 Rh2 C24 -123.0(3) . .
C15 Rh1 Rh2 C24 2.0(3) . .
C16 Rh1 Rh2 C24 30.6(4) . .
S1 Rh1 Rh2 C24 -161.7(2) 3_655 .
S2 Rh1 Rh2 C24 86.6(2) . .
C12 Rh1 Rh2 C20 30.9(3) . .
C11 Rh1 Rh2 C20 -4.7(4) . .
C15 Rh1 Rh2 C20 120.4(3) . .
C16 Rh1 Rh2 C20 148.9(4) . .
S1 Rh1 Rh2 C20 -43.4(3) 3_655 .
S2 Rh1 Rh2 C20 -155.1(3) . .
C12 Rh1 Rh2 C23 -108.1(4) . .
C11 Rh1 Rh2 C23 -143.7(4) . .
C15 Rh1 Rh2 C23 -18.7(4) . .
C16 Rh1 Rh2 C23 9.9(4) . .
S1 Rh1 Rh2 C23 177.6(3) 3_655 .
S2 Rh1 Rh2 C23 65.9(3) . .
C12 Rh1 Rh2 S1 74.31(18) . 3_655
C11 Rh1 Rh2 S1 38.7(3) . 3_655
C15 Rh1 Rh2 S1 163.7(2) . 3_655
C16 Rh1 Rh2 S1 -167.7(3) . 3_655
S2 Rh1 Rh2 S1 -111.68(6) . 3_655
C12 Rh1 Rh2 S2 -174.01(18) . .
C11 Rh1 Rh2 S2 150.4(3) . .
C15 Rh1 Rh2 S2 -84.6(2) . .
C16 Rh1 Rh2 S2 -56.0(3) . .
S1 Rh1 Rh2 S2 111.68(6) 3_655 .
N1 Pt1 P1 C36 -88.7(2) . .
P2 Pt1 P1 C36 89.6(2) . .
N1 Pt1 P1 C30 31.1(3) . .
P2 Pt1 P1 C30 -150.6(2) . .
N1 Pt1 P1 C27 148.9(3) . .
P2 Pt1 P1 C27 -32.8(2) . .
N2 Pt1 P2 C42 91.7(2) . .
P1 Pt1 P2 C42 -88.0(2) . .
N2 Pt1 P2 C29 -146.3(3) . .
P1 Pt1 P2 C29 34.0(2) . .
N2 Pt1 P2 C48 -27.2(3) . .
P1 Pt1 P2 C48 153.1(3) . .
C19 Rh2 S2 C8 104.5(5) . .
C24 Rh2 S2 C8 16.9(3) . .
C20 Rh2 S2 C8 -127.2(6) . .
C23 Rh2 S2 C8 -20.9(3) . .
S1 Rh2 S2 C8 167.9(2) 3_655 .
Rh1 Rh2 S2 C8 120.8(2) . .
C19 Rh2 S2 Rh1 -16.3(4) . .
C24 Rh2 S2 Rh1 -103.9(2) . .
C20 Rh2 S2 Rh1 112.0(6) . .
C23 Rh2 S2 Rh1 -141.6(2) . .
S1 Rh2 S2 Rh1 47.19(5) 3_655 .
C12 Rh1 S2 C8 -97.4(6) . .
C11 Rh1 S2 C8 134.1(7) . .
C15 Rh1 S2 C8 -3.6(3) . .
C16 Rh1 S2 C8 34.7(3) . .
S1 Rh1 S2 C8 -160.7(3) 3_655 .
Rh2 Rh1 S2 C8 -114.0(3) . .
C12 Rh1 S2 Rh2 16.6(5) . .
C11 Rh1 S2 Rh2 -111.9(6) . .
C15 Rh1 S2 Rh2 110.4(2) . .
C16 Rh1 S2 Rh2 148.7(2) . .
S1 Rh1 S2 Rh2 -46.71(5) 3_655 .
N2 Pt1 N1 C1 85.5(4) . .
P1 Pt1 N1 C1 -94.6(4) . .
N2 Pt1 N1 C5 -91.6(4) . .
P1 Pt1 N1 C5 88.3(4) . .
N1 Pt1 N2 C6 -96.8(5) . .
P2 Pt1 N2 C6 84.9(4) . .
N1 Pt1 N2 C10 78.7(4) . .
P2 Pt1 N2 C10 -99.6(4) . .
C5 N1 C1 C2 -1.6(8) . .
Pt1 N1 C1 C2 -178.7(4) . .
N1 C1 C2 C3 0.9(9) . .
C1 C2 C3 C4 0.2(8) . .
C1 C2 C3 S1 -175.6(4) . .
Rh2 S1 C3 C4 127.6(4) 3_655 .
Rh1 S1 C3 C4 44.7(5) 3_655 .
Rh2 S1 C3 C2 -56.7(5) 3_655 .
Rh1 S1 C3 C2 -139.6(4) 3_655 .
C2 C3 C4 C5 -0.4(8) . .
S1 C3 C4 C5 175.4(5) . .
C1 N1 C5 C4 1.3(9) . .
Pt1 N1 C5 C4 178.5(5) . .
C3 C4 C5 N1 -0.3(9) . .
C10 N2 C6 C7 2.3(9) . .
Pt1 N2 C6 C7 177.7(5) . .
N2 C6 C7 C8 0.0(9) . .
C6 C7 C8 C9 -2.1(9) . .
C6 C7 C8 S2 -179.1(5) . .
Rh2 S2 C8 C9 59.3(5) . .
Rh1 S2 C8 C9 151.9(4) . .
Rh2 S2 C8 C7 -123.8(5) . .
Rh1 S2 C8 C7 -31.2(6) . .
C7 C8 C9 C10 2.0(9) . .
S2 C8 C9 C10 179.2(5) . .
C6 N2 C10 C9 -2.3(9) . .
Pt1 N2 C10 C9 -177.9(5) . .
C8 C9 C10 N2 0.1(9) . .
C15 Rh1 C11 C12 -67.7(5) . .
C16 Rh1 C11 C12 -101.9(5) . .
S1 Rh1 C11 C12 91.0(4) 3_655 .
S2 Rh1 C11 C12 154.2(5) . .
Rh2 Rh1 C11 C12 62.2(5) . .
C12 Rh1 C11 C18 124.8(7) . .
C15 Rh1 C11 C18 57.1(5) . .
C16 Rh1 C11 C18 22.9(5) . .
S1 Rh1 C11 C18 -144.2(5) 3_655 .
S2 Rh1 C11 C18 -81.0(8) . .
Rh2 Rh1 C11 C18 -173.0(4) . .
C18 C11 C12 C13 3.9(10) . .
Rh1 C11 C12 C13 104.9(6) . .
C18 C11 C12 Rh1 -101.0(7) . .
C15 Rh1 C12 C11 112.1(5) . .
C16 Rh1 C12 C11 75.1(5) . .
S1 Rh1 C12 C11 -89.5(4) 3_655 .
S2 Rh1 C12 C11 -151.0(5) . .
Rh2 Rh1 C12 C11 -137.4(4) . .
C11 Rh1 C12 C13 -119.7(9) . .
C15 Rh1 C12 C13 -7.6(6) . .
C16 Rh1 C12 C13 -44.7(6) . .
S1 Rh1 C12 C13 150.7(6) 3_655 .
S2 Rh1 C12 C13 89.2(8) . .
Rh2 Rh1 C12 C13 102.9(6) . .
C11 C12 C13 C14 -89.1(9) . .
Rh1 C12 C13 C14 -7.5(10) . .
C12 C13 C14 C15 26.0(11) . .
C13 C14 C15 C16 48.9(10) . .
C13 C14 C15 Rh1 -31.3(8) . .
C12 Rh1 C15 C16 -100.1(4) . .
C11 Rh1 C15 C16 -64.8(4) . .
S1 Rh1 C15 C16 -174.2(3) 3_655 .
S2 Rh1 C15 C16 100.1(3) . .
Rh2 Rh1 C15 C16 151.7(3) . .
C12 Rh1 C15 C14 20.8(5) . .
C11 Rh1 C15 C14 56.1(6) . .
C16 Rh1 C15 C14 121.0(7) . .
S1 Rh1 C15 C14 -53.2(7) 3_655 .
S2 Rh1 C15 C14 -138.9(5) . .
Rh2 Rh1 C15 C14 -87.4(5) . .
C14 C15 C16 C17 4.9(11) . .
Rh1 C15 C16 C17 106.0(7) . .
C14 C15 C16 Rh1 -101.2(6) . .
C12 Rh1 C16 C15 77.3(4) . .
C11 Rh1 C16 C15 114.6(4) . .
S1 Rh1 C16 C15 171.6(5) 3_655 .
S2 Rh1 C16 C15 -87.9(4) . .
Rh2 Rh1 C16 C15 -46.5(5) . .
C12 Rh1 C16 C17 -42.0(6) . .
C11 Rh1 C16 C17 -4.7(6) . .
C15 Rh1 C16 C17 -119.3(7) . .
S1 Rh1 C16 C17 52.3(10) 3_655 .
S2 Rh1 C16 C17 152.8(5) . .
Rh2 Rh1 C16 C17 -165.8(4) . .
C15 C16 C17 C18 -96.1(9) . .
Rh1 C16 C17 C18 -14.1(9) . .
C12 C11 C18 C17 43.3(10) . .
Rh1 C11 C18 C17 -37.6(7) . .
C16 C17 C18 C11 33.9(9) . .
C24 Rh2 C19 C20 -114.2(5) . .
C23 Rh2 C19 C20 -76.6(5) . .
S1 Rh2 C19 C20 93.4(4) 3_655 .
S2 Rh2 C19 C20 155.3(4) . .
Rh1 Rh2 C19 C20 142.1(4) . .
C24 Rh2 C19 C26 7.6(5) . .
C20 Rh2 C19 C26 121.8(7) . .
C23 Rh2 C19 C26 45.2(6) . .
S1 Rh2 C19 C26 -144.7(5) 3_655 .
S2 Rh2 C19 C26 -82.9(7) . .
Rh1 Rh2 C19 C26 -96.0(5) . .
C26 C19 C20 C21 -3.2(11) . .
Rh2 C19 C20 C21 101.3(7) . .
C26 C19 C20 Rh2 -104.5(6) . .
C24 Rh2 C20 C19 66.3(4) . .
C23 Rh2 C20 C19 99.8(5) . .
S1 Rh2 C20 C19 -86.7(4) 3_655 .
S2 Rh2 C20 C19 -149.8(5) . .
Rh1 Rh2 C20 C19 -54.4(5) . .
C19 Rh2 C20 C21 -121.6(7) . .
C24 Rh2 C20 C21 -55.3(6) . .
C23 Rh2 C20 C21 -21.8(6) . .
S1 Rh2 C20 C21 151.7(5) 3_655 .
S2 Rh2 C20 C21 88.6(8) . .
Rh1 Rh2 C20 C21 -176.0(4) . .
C19 C20 C21 C22 -43.9(11) . .
Rh2 C20 C21 C22 35.9(9) . .
C20 C21 C22 C23 -31.4(11) . .
C21 C22 C23 C24 94.7(10) . .
C21 C22 C23 Rh2 12.0(10) . .
C19 Rh2 C23 C24 -79.9(4) . .
C20 Rh2 C23 C24 -117.5(5) . .
S1 Rh2 C23 C24 -157.0(10) 3_655 .
S2 Rh2 C23 C24 81.2(4) . .
Rh1 Rh2 C23 C24 33.7(6) . .
C19 Rh2 C23 C22 42.9(6) . .
C24 Rh2 C23 C22 122.8(8) . .
C20 Rh2 C23 C22 5.3(6) . .
S1 Rh2 C23 C22 -34.2(16) 3_655 .
S2 Rh2 C23 C22 -156.0(6) . .
Rh1 Rh2 C23 C22 156.5(5) . .
C22 C23 C24 C25 -6.2(11) . .
Rh2 C23 C24 C25 99.5(6) . .
C22 C23 C24 Rh2 -105.7(7) . .
C19 Rh2 C24 C23 97.3(5) . .
C20 Rh2 C24 C23 62.4(5) . .
S1 Rh2 C24 C23 171.7(4) 3_655 .
S2 Rh2 C24 C23 -106.3(4) . .
Rh1 Rh2 C24 C23 -157.8(4) . .
C19 Rh2 C24 C25 -24.0(5) . .
C20 Rh2 C24 C25 -58.8(6) . .
C23 Rh2 C24 C25 -121.2(7) . .
S1 Rh2 C24 C25 50.5(8) 3_655 .
S2 Rh2 C24 C25 132.4(5) . .
Rh1 Rh2 C24 C25 80.9(5) . .
C23 C24 C25 C26 -42.7(10) . .
Rh2 C24 C25 C26 37.0(8) . .
C20 C19 C26 C25 93.4(9) . .
Rh2 C19 C26 C25 10.9(8) . .
C24 C25 C26 C19 -32.2(10) . .
C36 P1 C27 C28 -71.2(5) . .
C30 P1 C27 C28 178.4(4) . .
Pt1 P1 C27 C28 55.2(5) . .
P1 C27 C28 C29 -75.3(6) . .
C27 C28 C29 P2 76.5(6) . .
C42 P2 C29 C28 68.4(5) . .
C48 P2 C29 C28 179.0(5) . .
Pt1 P2 C29 C28 -57.5(5) . .
C36 P1 C30 C31 -169.8(4) . .
C27 P1 C30 C31 -59.1(5) . .
Pt1 P1 C30 C31 65.8(4) . .
C36 P1 C30 C35 8.6(6) . .
C27 P1 C30 C35 119.4(5) . .
Pt1 P1 C30 C35 -115.7(5) . .
C35 C30 C31 C32 -0.8(8) . .
P1 C30 C31 C32 177.8(4) . .
C30 C31 C32 C33 0.8(9) . .
C31 C32 C33 C34 -1.1(10) . .
C32 C33 C34 C35 1.4(11) . .
C33 C34 C35 C30 -1.3(11) . .
C31 C30 C35 C34 1.0(9) . .
P1 C30 C35 C34 -177.5(5) . .
C30 P1 C36 C37 -115.7(5) . .
C27 P1 C36 C37 135.8(5) . .
Pt1 P1 C36 C37 8.3(5) . .
C30 P1 C36 C41 61.3(5) . .
C27 P1 C36 C41 -47.3(5) . .
Pt1 P1 C36 C41 -174.8(4) . .
C41 C36 C37 C38 0.6(9) . .
P1 C36 C37 C38 177.6(5) . .
C36 C37 C38 C39 -1.2(9) . .
C37 C38 C39 C40 1.4(10) . .
C38 C39 C40 C41 -1.1(10) . .
C39 C40 C41 C36 0.5(9) . .
C37 C36 C41 C40 -0.2(8) . .
P1 C36 C41 C40 -177.2(5) . .
C29 P2 C42 C47 -142.3(5) . .
C48 P2 C42 C47 107.7(5) . .
Pt1 P2 C42 C47 -15.3(6) . .
C29 P2 C42 C43 38.2(5) . .
C48 P2 C42 C43 -71.8(5) . .
Pt1 P2 C42 C43 165.3(4) . .
C47 C42 C43 C44 0.5(9) . .
P2 C42 C43 C44 179.9(5) . .
C42 C43 C44 C45 1.6(10) . .
C43 C44 C45 C46 -2.3(11) . .
C44 C45 C46 C47 0.9(12) . .
C45 C46 C47 C42 1.2(12) . .
C43 C42 C47 C46 -1.9(10) . .
P2 C42 C47 C46 178.7(6) . .
C42 P2 C48 C53 -19.8(5) . .
C29 P2 C48 C53 -130.9(5) . .
Pt1 P2 C48 C53 103.8(5) . .
C42 P2 C48 C49 160.9(4) . .
C29 P2 C48 C49 49.8(5) . .
Pt1 P2 C48 C49 -75.5(5) . .
C53 C48 C49 C50 0.6(9) . .
P2 C48 C49 C50 179.9(5) . .
C48 C49 C50 C51 -1.1(9) . .
C49 C50 C51 C52 0.6(10) . .
C50 C51 C52 C53 0.4(10) . .
C49 C48 C53 C52 0.4(8) . .
P2 C48 C53 C52 -178.9(4) . .
C51 C52 C53 C48 -0.9(9) . .
O1 S3 C54 F3 179.9(7) . .
O3 S3 C54 F3 -55.4(8) . .
O2 S3 C54 F3 64.0(8) . .
O1 S3 C54 F1 52.8(8) . .
O3 S3 C54 F1 177.5(6) . .
O2 S3 C54 F1 -63.1(8) . .
O1 S3 C54 F2 -62.4(7) . .
O3 S3 C54 F2 62.3(7) . .
O2 S3 C54 F2 -178.3(6) . .
O5 S4A C55A F5 -78.5(9) . .
O6A S4A C55A F5 43.3(10) . .
O4 S4A C55A F5 173.1(8) . .
O5 S4A C55A F6A 60.2(10) . .
O6A S4A C55A F6A -177.9(10) . .
O4 S4A C55A F6A -48.2(10) . .
O5 S4A C55A F4 176.3(7) . .
O6A S4A C55A F4 -61.9(9) . .
O4 S4A C55A F4 67.9(8) . .
O6B S4B C55B F4 59.3(10) . .
O4 S4B C55B F4 -76.1(9) . .
O5 S4B C55B F4 177.6(8) . .
O6B S4B C55B F6B -176.2(10) . .
O4 S4B C55B F6B 48.4(10) . .
O5 S4B C55B F6B -57.9(9) . .
O6B S4B C55B F5 -51.0(9) . .
O4 S4B C55B F5 173.7(7) . .
O5 S4B C55B F5 67.3(8) . .
F6B C55B F4 C55A -170.7(19) . .
F5 C55B F4 C55A 62.7(13) . .
S4B C55B F4 C55A -47.2(10) . .
F5 C55A F4 C55B -71.8(14) . .
F6A C55A F4 C55B 156.4(18) . .
S4A C55A F4 C55B 39.2(10) . .
F6A C55A F5 C55B 175(2) . .
F4 C55A F5 C55B 56.0(12) . .
S4A C55A F5 C55B -54.7(11) . .
F4 C55B F5 C55A -78.6(15) . .
F6B C55B F5 C55A 157.7(19) . .
S4B C55B F5 C55A 36.4(11) . .
O6B S4B O4 S4A -163.7(9) . .
O5 S4B O4 S4A 49.2(3) . .
C55B S4B O4 S4A -54.5(5) . .
O5 S4A O4 S4B -56.9(4) . .
O6A S4A O4 S4B 151.1(7) . .
C55A S4A O4 S4B 42.1(5) . .
O6A S4A O5 S4B -153.1(6) . .
O4 S4A O5 S4B 52.3(4) . .
C55A S4A O5 S4B -45.9(5) . .
O6B S4B O5 S4A 151.3(7) . .
O4 S4B O5 S4A -54.8(4) . .
C55B S4B O5 S4A 45.1(5) . .

loop_
_platon_squeeze_void_nr
_platon_squeeze_void_average_x
_platon_squeeze_void_average_y
_platon_squeeze_void_average_z
_platon_squeeze_void_volume
_platon_squeeze_void_count_electrons
_platon_squeeze_void_content
1 -0.002 0.005 0.000 691 302 ' '
2 -0.019 0.511 0.500 691 302 ' '
